data_1008175
loop_
_publ_author_name
'Levy, H A'
'Peterson, S W'

_publ_section_title
;
Neutron Diffraction Study of the Ferroelectric Modification of
Potassium Dihydrogen Phosphate
;
_journal_coden_ASTM PHRVAO
_journal_name_full
;
Physical Review (1,1893-132,1963/141,1966-188,1969)
;
_journal_page_first 1120
_journal_page_last 1121
_journal_volume 93
_journal_year 1954
_chemical_formula_structural 'K H2 P O4'
_chemical_formula_sum 'H2 K O4 P'
_chemical_name_systematic 'Potassium dihydrogen phosphate'
_symmetry_cell_setting orthorhombic
_symmetry_Int_Tables_number 43
_symmetry_space_group_name_H-M 'F d d 2 S'
_cell_angle_alpha 90
_cell_angle_beta 90
_cell_angle_gamma 90
_cell_formula_units_Z 8
_cell_length_a 10.53
_cell_length_b 10.44
_cell_length_c 6.9
_cell_volume 758.5
_refine_ls_R_factor_all 0.059
_cod_database_code 1008175

loop_
_symmetry_equiv_pos_as_xyz
x,y,z
-x,-y,z
1/4-x,1/4+y,3/4+z
1/4+x,1/4-y,3/4+z
x,1/2+y,1/2+z
1/2+x,y,1/2+z
1/2+x,1/2+y,z
-x,1/2-y,1/2+z
1/2-x,-y,1/2+z
1/2-x,1/2-y,z
1/4-x,3/4+y,1/4+z
3/4-x,1/4+y,1/4+z
3/4-x,3/4+y,3/4+z
1/4+x,3/4-y,1/4+z
3/4+x,1/4-y,1/4+z
3/4+x,3/4-y,3/4+z

loop_
_atom_site_label
_atom_site_type_symbol
_atom_site_symmetry_multiplicity
_atom_site_Wyckoff_symbol
_atom_site_fract_x
_atom_site_fract_y
_atom_site_fract_z
_atom_site_occupancy
_atom_site_attached_hydrogens
_atom_site_calc_flag
K1 K1+ 8 a 0. 0. 0.512 1. 0 d
P1 P5+ 8 a 0. 0. 0. 1. 0 d
O1 O2- 16 b 0.116 0.0345 0.131 1. 0 d
O2 O2- 16 b -0.0345 0.116 -0.1235 1. 0 d
H1 H1+ 16 b 0.188 -0.0375 0.1335 1. 0 d

loop_
_atom_type_symbol
_atom_type_oxidation_number
K1+ 1.000
P5+ 5.000
O2- -2.000
H1+ 1.000
